data_4060449
loop_
_publ_author_name
'M. Doux'
'L. Ricard'
'P. Le Floch'
'Y. Jean'

_publ_section_title
;
 On the regioselectivity of the addition of O2 on SPS-based Rh(I) and
 Ir(I) complexes
;
_journal_name_full Organometallics
_journal_paper_doi 10.1021/om0492101
_journal_year 2005
_chemical_formula_moiety 'C30 H29 N O3 Sn W'
_chemical_formula_sum 'C30 H29 N O3 Sn W'
_chemical_formula_weight 754.08
_chemical_name_common 04177a
_space_group_IT_number 2
_symmetry_cell_setting triclinic
_symmetry_space_group_name_Hall '-P 1'
_symmetry_space_group_name_H-M 'P -1'
_cell_angle_alpha 102.805(2)
_cell_angle_beta 91.590(2)
_cell_angle_gamma 93.886(2)
_cell_formula_units_Z 2
_cell_length_a 8.1560(12)
_cell_length_b 9.8240(14)
_cell_length_c 17.981(3)
_cell_measurement_temperature 173(2)
_cell_volume 1400.3(4)
_diffrn_ambient_temperature 173(2)
_exptl_crystal_density_diffrn 1.788
_cod_database_code 4060449

loop_
_symmetry_equiv_pos_as_xyz
'x, y, z'
'-x, -y, -z'

loop_
_atom_site_label
_atom_site_type_symbol
_atom_site_fract_x
_atom_site_fract_y
_atom_site_fract_z
_atom_site_U_iso_or_equiv
_atom_site_adp_type
_atom_site_occupancy
_atom_site_symmetry_multiplicity
_atom_site_calc_flag
_atom_site_refinement_flags
_atom_site_disorder_assembly
_atom_site_disorder_group
W1 W 0.642027(17) 0.475880(15) 0.323834(8) 0.02447(5) Uani 1 1 d . . .
C1 C 0.8700(5) 0.5549(5) 0.3539(3) 0.0443(11) Uani 1 1 d . . .
O1 O 1.0015(4) 0.6025(5) 0.3713(2) 0.0712(12) Uani 1 1 d . . .
C2 C 0.7594(5) 0.3898(4) 0.2325(2) 0.0329(8) Uani 1 1 d . . .
O2 O 0.8260(4) 0.3487(4) 0.17748(18) 0.0500(8) Uani 1 1 d . . .
C3 C 0.6941(5) 0.3782(4) 0.4049(2) 0.0349(9) Uani 1 1 d . . .
O3 O 0.7246(4) 0.3274(4) 0.45573(17) 0.0510(8) Uani 1 1 d . . .
C4 C 0.4660(5) 0.5866(4) 0.2532(2) 0.0300(8) Uani 1 1 d . . .
C5 C 0.5641(5) 0.6901(4) 0.3070(2) 0.0325(9) Uani 1 1 d . . .
H5A H 0.6436 0.7566 0.2953 0.039 Uiso 1 1 calc R . .
C6 C 0.5221(5) 0.6765(4) 0.3815(2) 0.0332(9) Uani 1 1 d . . .
H6A H 0.5687 0.7328 0.4282 0.040 Uiso 1 1 calc R . .
C7 C 0.4002(5) 0.5656(4) 0.3744(2) 0.0305(8) Uani 1 1 d . . .
H7A H 0.3497 0.5338 0.4150 0.037 Uiso 1 1 calc R . .
C8 C 0.3665(4) 0.5097(4) 0.2949(2) 0.0281(8) Uani 1 1 d . . .
H8A H 0.2895 0.4332 0.2734 0.034 Uiso 1 1 calc R . .
C9 C 0.4606(5) 0.5696(4) 0.1680(2) 0.0342(9) Uani 1 1 d . . .
H9A H 0.4372 0.4696 0.1429 0.041 Uiso 1 1 calc R . .
H9B H 0.5688 0.6016 0.1517 0.041 Uiso 1 1 calc R . .
C10 C 0.3274(5) 0.6550(4) 0.1436(2) 0.0352(9) Uani 1 1 d . . .
H10A H 0.2184 0.6148 0.1544 0.042 Uiso 1 1 calc R . .
H10B H 0.3428 0.7522 0.1745 0.042 Uiso 1 1 calc R . .
N1 N 0.3293(4) 0.6582(4) 0.06298(19) 0.0363(8) Uani 1 1 d . . .
C11 C 0.2216(6) 0.7624(5) 0.0481(3) 0.0478(12) Uani 1 1 d . . .
H11A H 0.2315 0.7717 -0.0048 0.072 Uiso 1 1 calc R . .
H11B H 0.2533 0.8527 0.0829 0.072 Uiso 1 1 calc R . .
H11C H 0.1075 0.7328 0.0561 0.072 Uiso 1 1 calc R . .
C12 C 0.2751(7) 0.5205(5) 0.0154(3) 0.0531(13) Uani 1 1 d . . .
H12A H 0.2669 0.5266 -0.0382 0.080 Uiso 1 1 calc R . .
H12B H 0.1673 0.4897 0.0311 0.080 Uiso 1 1 calc R . .
H12C H 0.3548 0.4531 0.0216 0.080 Uiso 1 1 calc R . .
Sn1 Sn 0.51601(3) 0.19399(2) 0.277868(13) 0.02342(6) Uani 1 1 d . . .
C13 C 0.3601(5) 0.1432(4) 0.3646(2) 0.0280(8) Uani 1 1 d . . .
C14 C 0.2357(5) 0.2276(4) 0.3948(2) 0.0330(9) Uani 1 1 d . . .
H14A H 0.2115 0.3043 0.3732 0.040 Uiso 1 1 calc R . .
C15 C 0.1464(5) 0.2013(5) 0.4560(2) 0.0411(10) Uani 1 1 d . . .
H15A H 0.0627 0.2599 0.4760 0.049 Uiso 1 1 calc R . .
C16 C 0.1808(5) 0.0901(6) 0.4868(2) 0.0465(12) Uani 1 1 d . . .
H16A H 0.1222 0.0731 0.5292 0.056 Uiso 1 1 calc R . .
C17 C 0.2999(6) 0.0024(5) 0.4567(3) 0.0461(11) Uani 1 1 d . . .
H17A H 0.3205 -0.0764 0.4771 0.055 Uiso 1 1 calc R . .
C18 C 0.3893(5) 0.0302(4) 0.3963(2) 0.0367(9) Uani 1 1 d . . .
H18A H 0.4722 -0.0294 0.3763 0.044 Uiso 1 1 calc R . .
C19 C 0.6963(5) 0.0409(4) 0.2567(2) 0.0261(7) Uani 1 1 d . . .
C20 C 0.8227(5) 0.0376(4) 0.3099(2) 0.0302(8) Uani 1 1 d . . .
H20A H 0.8299 0.1047 0.3571 0.036 Uiso 1 1 calc R . .
C21 C 0.9385(5) -0.0613(4) 0.2955(3) 0.0362(9) Uani 1 1 d . . .
H21A H 1.0229 -0.0622 0.3328 0.043 Uiso 1 1 calc R . .
C22 C 0.9305(5) -0.1588(4) 0.2264(3) 0.0399(10) Uani 1 1 d . . .
H22A H 1.0094 -0.2266 0.2162 0.048 Uiso 1 1 calc R . .
C23 C 0.8073(6) -0.1569(4) 0.1725(2) 0.0389(10) Uani 1 1 d . . .
H23A H 0.8022 -0.2228 0.1249 0.047 Uiso 1 1 calc R . .
C24 C 0.6903(5) -0.0581(4) 0.1878(2) 0.0326(8) Uani 1 1 d . . .
H24A H 0.6051 -0.0586 0.1506 0.039 Uiso 1 1 calc R . .
C25 C 0.3688(5) 0.1627(4) 0.1732(2) 0.0259(7) Uani 1 1 d . . .
C26 C 0.4428(5) 0.1660(4) 0.1046(2) 0.0329(8) Uani 1 1 d . . .
H26A H 0.5591 0.1792 0.1038 0.040 Uiso 1 1 calc R . .
C27 C 0.3479(5) 0.1502(4) 0.0375(2) 0.0372(9) Uani 1 1 d . . .
H27A H 0.3995 0.1519 -0.0091 0.045 Uiso 1 1 calc R . .
C28 C 0.1786(5) 0.1320(4) 0.0383(2) 0.0386(10) Uani 1 1 d . . .
H28A H 0.1138 0.1210 -0.0077 0.046 Uiso 1 1 calc R . .
C29 C 0.1040(5) 0.1297(4) 0.1055(3) 0.0382(10) Uani 1 1 d . . .
H29A H -0.0125 0.1182 0.1060 0.046 Uiso 1 1 calc R . .
C30 C 0.1990(5) 0.1444(4) 0.1732(2) 0.0325(8) Uani 1 1 d . . .
H30A H 0.1466 0.1419 0.2195 0.039 Uiso 1 1 calc R . .

loop_
_atom_site_aniso_label
_atom_site_aniso_U_11
_atom_site_aniso_U_22
_atom_site_aniso_U_33
_atom_site_aniso_U_23
_atom_site_aniso_U_13
_atom_site_aniso_U_12
W1 0.02569(8) 0.02233(8) 0.02259(8) -0.00162(5) 0.00152(5) 0.00389(5)
C1 0.037(2) 0.046(3) 0.043(3) -0.006(2) 0.0020(19) 0.009(2)
O1 0.0318(18) 0.088(3) 0.076(3) -0.015(2) -0.0016(17) -0.0065(18)
C2 0.031(2) 0.035(2) 0.033(2) 0.0049(17) 0.0023(16) 0.0053(16)
O2 0.0521(19) 0.056(2) 0.0379(18) -0.0017(15) 0.0186(15) 0.0092(16)
C3 0.041(2) 0.039(2) 0.0212(19) -0.0045(16) 0.0001(16) 0.0116(18)
O3 0.072(2) 0.056(2) 0.0253(15) 0.0043(14) -0.0033(15) 0.0240(18)
C4 0.0301(19) 0.0241(18) 0.034(2) 0.0014(16) 0.0026(16) 0.0096(15)
C5 0.036(2) 0.0192(18) 0.040(2) 0.0017(16) 0.0040(17) 0.0038(15)
C6 0.039(2) 0.0250(19) 0.030(2) -0.0067(16) -0.0002(16) 0.0093(16)
C7 0.032(2) 0.029(2) 0.0282(19) -0.0003(16) 0.0075(15) 0.0097(16)
C8 0.0263(18) 0.0241(18) 0.0307(19) -0.0024(15) 0.0016(15) 0.0066(14)
C9 0.042(2) 0.031(2) 0.029(2) 0.0014(16) 0.0027(17) 0.0146(17)
C10 0.040(2) 0.033(2) 0.033(2) 0.0047(17) 0.0019(17) 0.0124(17)
N1 0.045(2) 0.0348(19) 0.0310(18) 0.0083(15) 0.0029(15) 0.0154(16)
C11 0.060(3) 0.048(3) 0.042(3) 0.018(2) 0.004(2) 0.027(2)
C12 0.068(3) 0.051(3) 0.036(2) -0.003(2) -0.010(2) 0.019(3)
Sn1 0.02849(13) 0.02204(12) 0.01883(12) 0.00159(9) 0.00207(9) 0.00513(9)
C13 0.0313(19) 0.0282(19) 0.0216(17) 0.0007(15) 0.0018(14) -0.0030(15)
C14 0.035(2) 0.031(2) 0.030(2) 0.0021(16) 0.0034(16) -0.0007(16)
C15 0.033(2) 0.052(3) 0.031(2) -0.0049(19) 0.0050(17) -0.0072(19)
C16 0.037(2) 0.071(3) 0.026(2) 0.009(2) -0.0021(18) -0.021(2)
C17 0.045(3) 0.053(3) 0.044(3) 0.024(2) -0.005(2) -0.009(2)
C18 0.041(2) 0.036(2) 0.035(2) 0.0126(18) 0.0026(18) 0.0015(18)
C19 0.0308(19) 0.0229(18) 0.0253(18) 0.0051(14) 0.0066(14) 0.0051(14)
C20 0.032(2) 0.0276(19) 0.0296(19) 0.0015(15) 0.0017(15) 0.0058(15)
C21 0.029(2) 0.034(2) 0.046(2) 0.0077(19) -0.0003(17) 0.0067(16)
C22 0.039(2) 0.033(2) 0.051(3) 0.010(2) 0.018(2) 0.0150(18)
C23 0.054(3) 0.036(2) 0.028(2) 0.0039(17) 0.0137(19) 0.0144(19)
C24 0.041(2) 0.030(2) 0.0261(19) 0.0031(16) 0.0035(16) 0.0091(17)
C25 0.0319(19) 0.0189(17) 0.0244(18) 0.0005(14) -0.0040(15) 0.0005(14)
C26 0.034(2) 0.036(2) 0.028(2) 0.0042(17) -0.0015(16) 0.0040(17)
C27 0.051(3) 0.036(2) 0.0228(19) 0.0025(16) -0.0026(17) 0.0024(19)
C28 0.048(2) 0.032(2) 0.034(2) 0.0026(17) -0.0140(19) 0.0052(18)
C29 0.032(2) 0.033(2) 0.045(2) -0.0010(18) -0.0057(18) 0.0053(17)
C30 0.037(2) 0.028(2) 0.030(2) 0.0009(16) 0.0043(16) 0.0055(16)

loop_
_geom_bond_atom_site_label_1
_geom_bond_atom_site_label_2
_geom_bond_distance
_geom_bond_site_symmetry_2
_geom_bond_publ_flag
W1 C3 1.966(4) . ?
W1 C2 1.978(4) . ?
W1 C1 1.979(5) . ?
W1 C6 2.308(4) . ?
W1 C5 2.319(4) . ?
W1 C7 2.339(4) . ?
W1 C8 2.355(4) . ?
W1 C4 2.362(4) . ?
W1 Sn1 2.8215(4) . ?
C1 O1 1.147(5) . ?
C2 O2 1.148(5) . ?
C3 O3 1.164(5) . ?
C4 C8 1.412(5) . ?
C4 C5 1.421(5) . ?
C4 C9 1.503(5) . ?
C5 C6 1.424(6) . ?
C5 H5A 0.9500 . ?
C6 C7 1.405(6) . ?
C6 H6A 0.9500 . ?
C7 C8 1.424(5) . ?
C7 H7A 0.9500 . ?
C8 H8A 0.9500 . ?
C9 C10 1.528(5) . ?
C9 H9A 0.9900 . ?
C9 H9B 0.9900 . ?
C10 N1 1.457(5) . ?
C10 H10A 0.9900 . ?
C10 H10B 0.9900 . ?
N1 C11 1.457(5) . ?
N1 C12 1.463(6) . ?
C11 H11A 0.9800 . ?
C11 H11B 0.9800 . ?
C11 H11C 0.9800 . ?
C12 H12A 0.9800 . ?
C12 H12B 0.9800 . ?
C12 H12C 0.9800 . ?
Sn1 C19 2.155(4) . ?
Sn1 C25 2.156(4) . ?
Sn1 C13 2.160(4) . ?
C13 C18 1.386(6) . ?
C13 C14 1.399(5) . ?
C14 C15 1.398(6) . ?
C14 H14A 0.9500 . ?
C15 C16 1.371(7) . ?
C15 H15A 0.9500 . ?
C16 C17 1.384(7) . ?
C16 H16A 0.9500 . ?
C17 C18 1.391(6) . ?
C17 H17A 0.9500 . ?
C18 H18A 0.9500 . ?
C19 C24 1.393(5) . ?
C19 C20 1.394(5) . ?
C20 C21 1.389(5) . ?
C20 H20A 0.9500 . ?
C21 C22 1.387(6) . ?
C21 H21A 0.9500 . ?
C22 C23 1.380(6) . ?
C22 H22A 0.9500 . ?
C23 C24 1.396(6) . ?
C23 H23A 0.9500 . ?
C24 H24A 0.9500 . ?
C25 C30 1.385(5) . ?
C25 C26 1.394(5) . ?
C26 C27 1.389(5) . ?
C26 H26A 0.9500 . ?
C27 C28 1.381(6) . ?
C27 H27A 0.9500 . ?
C28 C29 1.371(6) . ?
C28 H28A 0.9500 . ?
C29 C30 1.400(6) . ?
C29 H29A 0.9500 . ?
C30 H30A 0.9500 . ?
